data_7715769
loop_
_publ_author_name
'Ramachandran, Mridhul R. K.'
'Karwasara, Surendar'
'Zhu, Hui'
'Schnakenburg, Gregor'
'Streubel, Rainer'

_publ_section_title
;
 Synthesis of tricyclic 1,4-dihydro-1,4-phosphagermines - trying to
 establish molecular fencing of reactive centers.
;
_journal_issue 18
_journal_name_full 'Dalton transactions (Cambridge, England : 2003)'
_journal_page_first 7953
_journal_page_last 7957
_journal_paper_doi 10.1039/d4dt00895b
_journal_volume 53
_journal_year 2024
_chemical_formula_moiety 'C43 H46 Cl Ge N4 P S2, 2(C4 H8 O)'
_chemical_formula_sum 'C51 H62 Cl Ge N4 O2 P S2'
_chemical_formula_weight 966.17
_chemical_name_systematic SKARR-18
_space_group_crystal_system triclinic
_space_group_IT_number 2
_space_group_name_Hall '-P 1'
_space_group_name_H-M_alt 'P -1'
_atom_sites_solution_hydrogens geom
_audit_creation_date 2023-04-17
_audit_creation_method
;
Olex2 1.2
(compiled 2018.05.29 svn.r3508 for OlexSys, GUI svn.r5506)
;
_audit_update_record
;
2024-02-01 deposited with the CCDC.	2024-04-16 downloaded from the CCDC.
;
_cell_angle_alpha 70.439(7)
_cell_angle_beta 78.468(6)
_cell_angle_gamma 66.212(7)
_cell_formula_units_Z 2
_cell_length_a 13.9471(11)
_cell_length_b 14.1197(13)
_cell_length_c 14.5100(12)
_cell_measurement_reflns_used 6748
_cell_measurement_temperature 100
_cell_measurement_theta_max 70.08
_cell_measurement_theta_min 3.47
_cell_volume 2456.8(4)
_computing_cell_refinement
;
X-Area Recipe 1.37.0.0 (STOE, 2021)
;
_computing_data_collection
;
X-Area Pilatus3_SV 1.31.189.0 (STOE, 2022)
;
_computing_data_reduction
;
X-Area Integrate 2.5.11.0 (STOE, 2022)
X-Area LANA 2.7.9.0 (STOE, 2022)
;
_computing_molecular_graphics 'Olex2 (Dolomanov et al., 2009)'
_computing_publication_material 'Olex2 (Dolomanov et al., 2009)'
_computing_structure_refinement 'XL (Sheldrick, 2008)'
_computing_structure_solution 'XT  (Sheldrick, 2015)'
_diffrn_ambient_temperature 100.15
_diffrn_detector_area_resol_mean 5.81
_diffrn_detector_type 'DECTRIS PILATUS 200K'
_diffrn_measured_fraction_theta_full 0.995
_diffrn_measured_fraction_theta_max 0.995
_diffrn_measurement_details
;
 2359 frames, detector distance = 40 mm

Twin law determined via inspection of the reciprocal space-group    
Twin law for transforming hkl(1) to hkl(2):    1.01345 -0.00596 -0.05248
                                               0.02141  0.98750  0.01575
                                               0.07359 -0.04353  0.99736
;
_diffrn_measurement_device 'Eulerian 4-circle diffractometer'
_diffrn_measurement_device_type 'STOE STADIVARI'
_diffrn_measurement_method 'rotation method, \w scans'
_diffrn_radiation_type CuK\a
_diffrn_radiation_wavelength 1.54186
_diffrn_reflns_av_unetI/netI 0.5668
_diffrn_reflns_Laue_measured_fraction_full 0.995
_diffrn_reflns_Laue_measured_fraction_max 0.995
_diffrn_reflns_limit_h_max 16
_diffrn_reflns_limit_h_min -15
_diffrn_reflns_limit_k_max 16
_diffrn_reflns_limit_k_min -15
_diffrn_reflns_limit_l_max 17
_diffrn_reflns_limit_l_min -10
_diffrn_reflns_number 113633
_diffrn_reflns_point_group_measured_fraction_full 0.995
_diffrn_reflns_point_group_measured_fraction_max 0.995
_diffrn_reflns_theta_full 67.686
_diffrn_reflns_theta_max 67.748
_diffrn_reflns_theta_min 3.567
_exptl_absorpt_coefficient_mu 2.782
_exptl_absorpt_correction_T_max 0.6334
_exptl_absorpt_correction_T_min 0.1228
_exptl_absorpt_correction_type multi-scan
_exptl_absorpt_process_details
;
STOE LANA, absorption correction by scaling of reflection intensities.
J. Koziskova, F. Hahn, J. Richter, J. Kozisek, "Comparison of different
absorption corrections on the model structure of tetrakis(\m~2~-acetato)-
diaqua-di-copper(II)", Acta Chimica Slovaca, vol. 9, no. 2, 2016, pp. 136 - 140.
Afterwards a spherical absorption correction was performed within STOE LANA.
;
_exptl_crystal_colour 'clear yellow'
_exptl_crystal_colour_lustre clear
_exptl_crystal_colour_primary yellow
_exptl_crystal_density_diffrn 1.306
_exptl_crystal_density_method 'not measured'
_exptl_crystal_description plate
_exptl_crystal_F_000 1016
_exptl_crystal_size_max 0.14
_exptl_crystal_size_mid 0.08
_exptl_crystal_size_min 0.03
_refine_diff_density_max 1.387
_refine_diff_density_min -0.801
_refine_diff_density_rms 0.193
_refine_ls_extinction_method none
_refine_ls_goodness_of_fit_ref 0.924
_refine_ls_hydrogen_treatment constr
_refine_ls_matrix_type full
_refine_ls_number_parameters 572
_refine_ls_number_reflns 113633
_refine_ls_number_restraints 525
_refine_ls_restrained_S_all 0.925
_refine_ls_R_factor_all 0.3739
_refine_ls_R_factor_gt 0.1397
_refine_ls_shift/su_max 0.000
_refine_ls_shift/su_mean 0.000
_refine_ls_structure_factor_coef Fsqd
_refine_ls_weighting_details 'w=1/[\s^2^(Fo^2^)+(0.1298P)^2^] where P=(Fo^2^+2Fc^2^)/3'
_refine_ls_weighting_scheme calc
_refine_ls_wR_factor_gt 0.3069
_refine_ls_wR_factor_ref 0.4121
_reflns_Friedel_coverage 0.000
_reflns_number_gt 26684
_reflns_number_total 113633
_reflns_threshold_expression 'I > 2\s(I)'
_cod_data_source_file d4dt00895b2.cif
_cod_data_source_block 5
_cod_depositor_comments 'Adding full bibliography for 7715765--7715769.cif.'
_cod_database_code 7715769
_shelx_shelxl_version_number 2017/1
_shelx_space_group_comment
;
The symmetry employed for this shelxl refinement is uniquely defined
by the following loop, which should always be used as a source of
symmetry information in preference to the above space-group names.
They are only intended as comments.
;
_shelx_estimated_absorpt_t_max 0.921
_shelx_estimated_absorpt_t_min 0.697
_olex2_refinement_description
;
1. Twinned data refinement
 Scales: 0.586(3)
 0.414(3)
2. Fixed Uiso
 At 1.2 times of:
  All C(H) groups, All C(H,H) groups
 At 1.5 times of:
  All C(H,H,H) groups
3. Rigid body (RIGU) restrains
 All non-hydrogen atoms
 with sigma for 1-2 distances of 0.001 and sigma for 1-3 distances of 0.001
4.a Secondary CH2 refined with riding coordinates:
 C31(H31A,H31B), C44(H44A,H44B), C45(H45A,H45B), C46(H46A,H46B), C47(H47A,
 H47B), C48(H48A,H48B), C49(H49A,H49B), C50(H50A,H50B), C51(H51A,H51B)
4.b Aromatic/amide H refined with riding coordinates:
 C9(H9), C11(H11), C18(H18), C20(H20), C27(H27), C29(H29), C36(H36), C38(H38)
4.c Idealised Me refined as rotating group:
 C13(H13A,H13B,H13C), C14(H14A,H14B,H14C), C15(H15A,H15B,H15C), C22(H22A,H22B,
 H22C), C23(H23A,H23B,H23C), C24(H24A,H24B,H24C), C32(H32A,H32B,H32C), C33(H33A,
 H33B,H33C), C40(H40A,H40B,H40C), C41(H41A,H41B,H41C), C42(H42A,H42B,H42C),
 C43(H43A,H43B,H43C)
;
_olex2_submission_special_instructions 'No special instructions were received'

loop_
_space_group_symop_operation_xyz
'x, y, z'
'-x, -y, -z'

loop_
_atom_site_label
_atom_site_type_symbol
_atom_site_fract_x
_atom_site_fract_y
_atom_site_fract_z
_atom_site_U_iso_or_equiv
_atom_site_adp_type
_atom_site_occupancy
_atom_site_site_symmetry_order
_atom_site_calc_flag
_atom_site_refinement_flags_posn
_atom_site_refinement_flags_adp
_atom_site_refinement_flags_occupancy
_atom_site_disorder_assembly
_atom_site_disorder_group
Ge Ge 0.38712(16) 0.2415(2) 0.59368(15) 0.0542(7) Uani 1 1 d . U . . .
Cl1 Cl 0.5615(4) 0.4455(5) 0.6268(4) 0.0816(16) Uani 1 1 d . U . . .
S1 S 0.3678(4) 0.1878(4) 1.0023(3) 0.0593(13) Uani 1 1 d . U . . .
S2 S 0.7420(4) 0.1151(4) 0.3486(3) 0.0636(14) Uani 1 1 d . U . . .
P1 P 0.6149(4) 0.2792(5) 0.6626(3) 0.0624(14) Uani 1 1 d . U . . .
N1 N 0.4952(10) 0.2384(12) 0.8383(9) 0.050(3) Uani 1 1 d . U . . .
N2 N 0.3654(10) 0.2061(12) 0.8088(10) 0.052(3) Uani 1 1 d . U . . .
N3 N 0.6875(10) 0.2174(12) 0.4902(10) 0.053(3) Uani 1 1 d . U . . .
N4 N 0.5528(10) 0.2128(12) 0.4423(9) 0.052(3) Uani 1 1 d . U . . .
C1 C 0.4102(13) 0.2100(16) 0.8845(13) 0.054(4) Uani 1 1 d . U . . .
C2 C 0.5013(12) 0.2521(15) 0.7379(12) 0.051(4) Uani 1 1 d . U . . .
C3 C 0.4218(13) 0.2284(17) 0.7180(13) 0.058(4) Uani 1 1 d . U . . .
C4 C 0.5989(13) 0.2582(15) 0.5534(12) 0.052(4) Uani 1 1 d . U . . .
C5 C 0.5172(13) 0.2554(14) 0.5187(12) 0.050(4) Uani 1 1 d . U . . .
C6 C 0.6606(12) 0.1820(15) 0.4251(12) 0.051(4) Uani 1 1 d . U . . .
C7 C 0.5632(13) 0.2562(15) 0.8881(12) 0.051(3) Uani 1 1 d . U . . .
C8 C 0.6606(13) 0.1725(16) 0.9129(12) 0.056(3) Uani 1 1 d . U . . .
C9 C 0.7281(15) 0.1921(19) 0.9576(14) 0.067(4) Uani 1 1 d . U . . .
H9 H 0.793711 0.137126 0.976851 0.080 Uiso 1 1 calc R . . . .
C10 C 0.6983(15) 0.2947(19) 0.9741(13) 0.067(4) Uani 1 1 d . U . . .
C11 C 0.5997(14) 0.3728(17) 0.9493(13) 0.063(4) Uani 1 1 d . U . . .
H11 H 0.579091 0.440315 0.962075 0.075 Uiso 1 1 calc R . . . .
C12 C 0.5317(14) 0.3543(15) 0.9067(12) 0.053(3) Uani 1 1 d . U . . .
C13 C 0.6919(15) 0.0655(16) 0.8965(14) 0.068(5) Uani 1 1 d . U . . .
H13A H 0.719433 0.069699 0.828148 0.103 Uiso 1 1 calc GR . . . .
H13B H 0.630586 0.044245 0.910034 0.103 Uiso 1 1 calc GR . . . .
H13C H 0.746305 0.011983 0.940273 0.103 Uiso 1 1 calc GR . . . .
C14 C 0.7739(16) 0.313(2) 1.0228(17) 0.094(8) Uani 1 1 d . U . . .
H14A H 0.758834 0.292722 1.094150 0.142 Uiso 1 1 calc GR . . . .
H14B H 0.764976 0.389897 0.999538 0.142 Uiso 1 1 calc GR . . . .
H14C H 0.846284 0.269599 1.006114 0.142 Uiso 1 1 calc GR . . . .
C15 C 0.4245(14) 0.4378(16) 0.8786(13) 0.062(4) Uani 1 1 d . U . . .
H15A H 0.369893 0.411427 0.918333 0.093 Uiso 1 1 calc GR . . . .
H15B H 0.418011 0.450817 0.808999 0.093 Uiso 1 1 calc GR . . . .
H15C H 0.416072 0.505333 0.890244 0.093 Uiso 1 1 calc GR . . . .
C16 C 0.2766(13) 0.1745(16) 0.8207(13) 0.058(4) Uani 1 1 d . U . . .
C17 C 0.1767(13) 0.2519(15) 0.8237(12) 0.053(4) Uani 1 1 d . U . . .
C18 C 0.0923(14) 0.2219(17) 0.8285(12) 0.058(4) Uani 1 1 d . U . . .
H18 H 0.022920 0.273656 0.830229 0.070 Uiso 1 1 calc R . . . .
C19 C 0.1072(14) 0.1165(17) 0.8310(13) 0.060(4) Uani 1 1 d . U . . .
C20 C 0.2062(13) 0.0454(16) 0.8277(12) 0.056(4) Uani 1 1 d . U . . .
H20 H 0.216188 -0.024902 0.826575 0.068 Uiso 1 1 calc R . . . .
C21 C 0.2954(13) 0.0680(15) 0.8256(11) 0.049(3) Uani 1 1 d . U . . .
C22 C 0.1595(15) 0.3657(16) 0.8217(14) 0.068(5) Uani 1 1 d . U . . .
H22A H 0.167128 0.366395 0.887129 0.102 Uiso 1 1 calc GR . . . .
H22B H 0.088755 0.414016 0.802068 0.102 Uiso 1 1 calc GR . . . .
H22C H 0.211651 0.390112 0.774573 0.102 Uiso 1 1 calc GR . . . .
C23 C 0.0125(15) 0.086(2) 0.8354(16) 0.077(6) Uani 1 1 d . U . . .
H23A H 0.036468 0.016947 0.819916 0.115 Uiso 1 1 calc GR . . . .
H23B H -0.036412 0.142060 0.787625 0.115 Uiso 1 1 calc GR . . . .
H23C H -0.023100 0.078649 0.901422 0.115 Uiso 1 1 calc GR . . . .
C24 C 0.4038(14) -0.0161(16) 0.8268(13) 0.062(4) Uani 1 1 d . U . . .
H24A H 0.447450 0.009469 0.769813 0.093 Uiso 1 1 calc GR . . . .
H24B H 0.400145 -0.083024 0.824299 0.093 Uiso 1 1 calc GR . . . .
H24C H 0.434812 -0.029666 0.887088 0.093 Uiso 1 1 calc GR . . . .
C25 C 0.4848(12) 0.1966(15) 0.3916(12) 0.050(4) Uani 1 1 d . U . . .
C26 C 0.4137(12) 0.1464(14) 0.4493(12) 0.051(4) Uani 1 1 d . U . . .
C27 C 0.3460(13) 0.1317(16) 0.4013(13) 0.059(4) Uani 1 1 d . U . . .
H27 H 0.301920 0.093624 0.439291 0.070 Uiso 1 1 calc R . . . .
C28 C 0.3400(14) 0.1706(17) 0.2993(13) 0.061(4) Uani 1 1 d . U . . .
C29 C 0.4068(14) 0.2276(17) 0.2464(13) 0.061(5) Uani 1 1 d . U . . .
H29 H 0.404200 0.256533 0.177224 0.073 Uiso 1 1 calc R . . . .
C30 C 0.4756(13) 0.2426(16) 0.2920(13) 0.056(4) Uani 1 1 d . U . . .
C31 C 0.4101(15) 0.1088(16) 0.5585(12) 0.060(4) Uani 1 1 d . U . . .
H31A H 0.477061 0.050640 0.581585 0.073 Uiso 1 1 calc R . . . .
H31B H 0.351675 0.082457 0.586610 0.073 Uiso 1 1 calc R . . . .
C32 C 0.5360(16) 0.3145(18) 0.2310(13) 0.070(5) Uani 1 1 d . U . . .
H32A H 0.610035 0.269826 0.220933 0.105 Uiso 1 1 calc GR . . . .
H32B H 0.530804 0.365562 0.265496 0.105 Uiso 1 1 calc GR . . . .
H32C H 0.506225 0.354400 0.167314 0.105 Uiso 1 1 calc GR . . . .
C33 C 0.2655(15) 0.1599(19) 0.2474(13) 0.068(5) Uani 1 1 d . U . . .
H33A H 0.296264 0.089995 0.233188 0.102 Uiso 1 1 calc GR . . . .
H33B H 0.250924 0.218050 0.185771 0.102 Uiso 1 1 calc GR . . . .
H33C H 0.199843 0.164658 0.288723 0.102 Uiso 1 1 calc GR . . . .
C34 C 0.7891(13) 0.2195(16) 0.4921(12) 0.054(4) Uani 1 1 d . U . . .
C35 C 0.8095(14) 0.3135(16) 0.4360(12) 0.057(4) Uani 1 1 d . U . . .
C36 C 0.9077(16) 0.317(2) 0.4430(16) 0.077(5) Uani 1 1 d . U . . .
H36 H 0.923861 0.379185 0.406710 0.093 Uiso 1 1 calc R . . . .
C37 C 0.9779(16) 0.233(2) 0.5004(17) 0.079(5) Uani 1 1 d . U . . .
C38 C 0.9609(15) 0.137(2) 0.5535(16) 0.077(5) Uani 1 1 d . U . . .
H38 H 1.013790 0.077233 0.591013 0.092 Uiso 1 1 calc R . . . .
C39 C 0.8609(14) 0.1316(17) 0.5495(14) 0.065(4) Uani 1 1 d . U . . .
C40 C 0.7291(16) 0.4020(17) 0.3721(15) 0.075(5) Uani 1 1 d . U . . .
H40A H 0.666630 0.433371 0.412749 0.113 Uiso 1 1 calc GR . . . .
H40B H 0.709995 0.373640 0.328343 0.113 Uiso 1 1 calc GR . . . .
H40C H 0.757440 0.457807 0.333014 0.113 Uiso 1 1 calc GR . . . .
C41 C 1.0863(17) 0.236(3) 0.509(2) 0.119(9) Uani 1 1 d . U . . .
H41A H 1.126032 0.242922 0.445204 0.178 Uiso 1 1 calc GR . . . .
H41B H 1.126088 0.169400 0.556452 0.178 Uiso 1 1 calc GR . . . .
H41C H 1.074856 0.298085 0.532247 0.178 Uiso 1 1 calc GR . . . .
C42 C 0.8404(16) 0.0309(18) 0.6048(16) 0.079(6) Uani 1 1 d . U . . .
H42A H 0.774963 0.048470 0.646753 0.119 Uiso 1 1 calc GR . . . .
H42B H 0.898718 -0.019192 0.645601 0.119 Uiso 1 1 calc GR . . . .
H42C H 0.833900 -0.002912 0.558524 0.119 Uiso 1 1 calc GR . . . .
C43 C 0.2551(13) 0.3599(17) 0.5529(13) 0.062(4) Uani 1 1 d . U . . .
H43A H 0.198442 0.351781 0.603434 0.093 Uiso 1 1 calc GR . . . .
H43B H 0.238641 0.358305 0.490968 0.093 Uiso 1 1 calc GR . . . .
H43C H 0.262055 0.428847 0.543826 0.093 Uiso 1 1 calc GR . . . .
O1 O 0.9274(17) 0.509(2) 0.6855(19) 0.148(8) Uani 1 1 d . U . . .
C44 C 0.842(2) 0.527(3) 0.760(3) 0.124(8) Uani 1 1 d . U . . .
H44A H 0.813742 0.603606 0.760866 0.149 Uiso 1 1 calc R . . . .
H44B H 0.865835 0.480364 0.825707 0.149 Uiso 1 1 calc R . . . .
C45 C 0.763(2) 0.499(3) 0.731(2) 0.116(8) Uani 1 1 d . U . . .
H45A H 0.716260 0.562300 0.684790 0.139 Uiso 1 1 calc R . . . .
H45B H 0.720762 0.471730 0.789113 0.139 Uiso 1 1 calc R . . . .
C46 C 0.833(2) 0.412(3) 0.682(3) 0.126(9) Uani 1 1 d . U . . .
H46A H 0.851701 0.339493 0.730766 0.151 Uiso 1 1 calc R . . . .
H46B H 0.797026 0.412276 0.629648 0.151 Uiso 1 1 calc R . . . .
C47 C 0.926(2) 0.439(3) 0.642(2) 0.122(8) Uani 1 1 d . U . . .
H47A H 0.990101 0.373046 0.654922 0.146 Uiso 1 1 calc R . . . .
H47B H 0.923751 0.472062 0.570311 0.146 Uiso 1 1 calc R . . . .
O2 O -0.0374(18) 0.2204(19) 0.2264(17) 0.155(8) Uani 1 1 d . U . . .
C48 C -0.042(2) 0.333(3) 0.173(2) 0.121(8) Uani 1 1 d . U . . .
H48A H -0.015492 0.361346 0.212089 0.145 Uiso 1 1 calc R . . . .
H48B H -0.115612 0.382023 0.158640 0.145 Uiso 1 1 calc R . . . .
C49 C 0.027(2) 0.326(3) 0.0767(19) 0.110(7) Uani 1 1 d . U . . .
H49A H -0.014364 0.369820 0.018768 0.132 Uiso 1 1 calc R . . . .
H49B H 0.085861 0.350027 0.072144 0.132 Uiso 1 1 calc R . . . .
C50 C 0.0661(19) 0.207(3) 0.0857(17) 0.098(6) Uani 1 1 d . U . . .
H50A H 0.029872 0.194987 0.041224 0.118 Uiso 1 1 calc R . . . .
H50B H 0.142511 0.180799 0.066810 0.118 Uiso 1 1 calc R . . . .
C51 C 0.048(2) 0.155(2) 0.1765(16) 0.088(6) Uani 1 1 d . U . . .
H51A H 0.111555 0.127290 0.212022 0.106 Uiso 1 1 calc R . . . .
H51B H 0.032096 0.092555 0.176919 0.106 Uiso 1 1 calc R . . . .

loop_
_atom_site_aniso_label
_atom_site_aniso_U_11
_atom_site_aniso_U_22
_atom_site_aniso_U_33
_atom_site_aniso_U_23
_atom_site_aniso_U_13
_atom_site_aniso_U_12
Ge 0.0413(12) 0.0590(16) 0.0589(13) -0.0149(11) 0.0123(9) -0.0237(11)
Cl1 0.075(4) 0.080(4) 0.085(3) -0.024(3) 0.015(3) -0.033(3)
S1 0.051(3) 0.065(4) 0.057(2) -0.013(2) 0.012(2) -0.026(3)
S2 0.048(3) 0.072(4) 0.072(3) -0.026(3) 0.016(2) -0.028(3)
P1 0.051(3) 0.080(4) 0.062(3) -0.022(3) 0.016(2) -0.036(3)
N1 0.039(6) 0.053(9) 0.053(5) -0.014(6) 0.010(4) -0.018(6)
N2 0.040(6) 0.051(9) 0.060(5) -0.012(6) 0.011(5) -0.022(6)
N3 0.038(5) 0.051(9) 0.061(7) -0.012(6) 0.008(5) -0.016(6)
N4 0.040(6) 0.055(10) 0.056(6) -0.012(6) 0.013(5) -0.023(6)
C1 0.034(8) 0.059(12) 0.064(6) -0.017(8) 0.011(6) -0.018(8)
C2 0.040(8) 0.053(11) 0.053(6) -0.016(7) 0.011(5) -0.016(8)
C3 0.042(8) 0.067(13) 0.064(5) -0.017(8) 0.013(5) -0.025(8)
C4 0.043(7) 0.049(11) 0.053(7) -0.003(7) 0.008(5) -0.020(7)
C5 0.043(6) 0.041(10) 0.055(7) -0.009(7) 0.007(5) -0.014(7)
C6 0.038(6) 0.051(11) 0.056(8) -0.005(7) 0.008(5) -0.022(7)
C7 0.045(7) 0.051(8) 0.052(8) -0.011(7) 0.009(6) -0.022(5)
C8 0.043(7) 0.059(8) 0.051(9) -0.011(7) 0.013(6) -0.017(6)
C9 0.042(9) 0.078(11) 0.072(11) -0.016(9) 0.008(7) -0.024(8)
C10 0.051(8) 0.091(11) 0.062(10) -0.024(9) 0.012(7) -0.033(7)
C11 0.053(8) 0.071(11) 0.070(10) -0.029(9) 0.018(7) -0.032(7)
C12 0.054(7) 0.048(8) 0.052(9) -0.008(7) 0.011(6) -0.027(6)
C13 0.057(11) 0.054(10) 0.078(12) -0.012(10) 0.002(9) -0.013(8)
C14 0.058(12) 0.15(2) 0.104(16) -0.070(16) 0.020(10) -0.053(14)
C15 0.058(8) 0.053(10) 0.067(11) -0.015(9) 0.010(7) -0.021(7)
C16 0.037(6) 0.049(7) 0.078(11) -0.013(8) 0.014(7) -0.020(5)
C17 0.041(6) 0.053(8) 0.054(9) -0.007(8) 0.009(7) -0.019(5)
C18 0.040(7) 0.066(9) 0.060(10) -0.009(9) 0.011(7) -0.025(7)
C19 0.047(6) 0.063(9) 0.063(10) -0.008(9) 0.007(7) -0.026(6)
C20 0.049(6) 0.061(10) 0.062(10) -0.018(9) 0.005(7) -0.027(6)
C21 0.044(6) 0.050(7) 0.045(8) -0.008(7) 0.008(6) -0.021(5)
C22 0.058(11) 0.043(9) 0.081(12) 0.002(9) 0.003(10) -0.015(8)
C23 0.054(10) 0.082(16) 0.095(14) -0.015(12) -0.001(10) -0.036(11)
C24 0.052(7) 0.045(10) 0.073(11) -0.010(9) 0.011(8) -0.014(6)
C25 0.038(8) 0.048(11) 0.060(6) -0.017(6) 0.011(5) -0.016(7)
C26 0.034(8) 0.041(10) 0.067(6) -0.015(6) 0.015(6) -0.012(7)
C27 0.044(9) 0.059(13) 0.068(7) -0.014(8) 0.013(6) -0.026(9)
C28 0.048(10) 0.064(12) 0.068(7) -0.023(8) 0.014(6) -0.023(9)
C29 0.054(10) 0.073(13) 0.054(8) -0.016(8) 0.009(6) -0.029(9)
C30 0.047(9) 0.058(11) 0.059(6) -0.019(7) 0.010(6) -0.021(8)
C31 0.062(11) 0.046(10) 0.066(6) -0.010(7) 0.016(7) -0.028(9)
C32 0.065(12) 0.078(15) 0.061(10) -0.009(9) 0.011(9) -0.036(11)
C33 0.059(11) 0.084(16) 0.066(10) -0.019(10) 0.013(8) -0.041(11)
C34 0.042(7) 0.061(9) 0.052(9) -0.007(6) 0.007(5) -0.024(6)
C35 0.053(8) 0.055(9) 0.062(9) -0.020(6) 0.018(6) -0.025(7)
C36 0.055(9) 0.084(13) 0.101(14) -0.039(9) 0.027(7) -0.037(9)
C37 0.051(9) 0.100(13) 0.100(14) -0.054(9) 0.016(8) -0.030(9)
C38 0.051(9) 0.089(13) 0.092(13) -0.041(9) -0.003(8) -0.018(9)
C39 0.047(8) 0.060(9) 0.072(11) -0.013(7) 0.001(7) -0.011(7)
C40 0.072(11) 0.052(12) 0.087(13) -0.002(8) 0.009(8) -0.030(9)
C41 0.051(11) 0.18(3) 0.16(2) -0.10(2) 0.028(11) -0.050(14)
C42 0.058(13) 0.061(11) 0.094(14) -0.001(9) -0.008(10) -0.013(10)
C43 0.042(8) 0.063(11) 0.072(11) -0.018(9) 0.008(7) -0.017(7)
O1 0.105(13) 0.16(2) 0.182(19) -0.053(15) 0.013(12) -0.059(14)
C44 0.089(16) 0.08(2) 0.17(2) -0.035(16) -0.009(13) -0.001(14)
C45 0.088(15) 0.11(2) 0.115(18) -0.003(14) 0.009(12) -0.029(14)
C46 0.089(16) 0.11(2) 0.16(2) -0.028(17) -0.028(14) -0.016(14)
C47 0.082(15) 0.14(3) 0.113(19) -0.024(15) -0.013(12) -0.012(15)
O2 0.132(16) 0.109(13) 0.159(16) -0.012(11) 0.060(12) -0.034(12)
C48 0.085(17) 0.100(12) 0.134(17) -0.005(13) 0.023(13) -0.027(14)
C49 0.072(15) 0.122(15) 0.107(14) 0.010(12) -0.001(11) -0.043(14)
C50 0.065(14) 0.134(16) 0.086(11) -0.014(11) 0.000(10) -0.043(14)
C51 0.107(15) 0.101(13) 0.077(11) -0.033(9) 0.011(10) -0.061(12)

loop_
_atom_type_symbol
_atom_type_description
_atom_type_scat_dispersion_real
_atom_type_scat_dispersion_imag
_atom_type_scat_source
C C 0.0181 0.0091 'International Tables Vol C Tables 4.2.6.8 and 6.1.1.4'
H H 0.0000 0.0000 'International Tables Vol C Tables 4.2.6.8 and 6.1.1.4'
Cl Cl 0.3639 0.7018 'International Tables Vol C Tables 4.2.6.8 and 6.1.1.4'
Ge Ge -1.0885 0.8855 'International Tables Vol C Tables 4.2.6.8 and 6.1.1.4'
N N 0.0311 0.0180 'International Tables Vol C Tables 4.2.6.8 and 6.1.1.4'
O O 0.0492 0.0322 'International Tables Vol C Tables 4.2.6.8 and 6.1.1.4'
P P 0.2955 0.4335 'International Tables Vol C Tables 4.2.6.8 and 6.1.1.4'
S S 0.3331 0.5567 'International Tables Vol C Tables 4.2.6.8 and 6.1.1.4'

loop_
_geom_angle_atom_site_label_1
_geom_angle_atom_site_label_2
_geom_angle_atom_site_label_3
_geom_angle
_geom_angle_site_symmetry_1
_geom_angle_site_symmetry_3
_geom_angle_publ_flag
C3 Ge C5 97.5(7) . . ?
C3 Ge C31 119.3(8) . . ?
C3 Ge C43 113.6(8) . . ?
C5 Ge C31 92.6(7) . . ?
C43 Ge C5 117.1(8) . . ?
C43 Ge C31 113.9(8) . . ?
C2 P1 Cl1 101.3(6) . . ?
C4 P1 Cl1 102.0(7) . . ?
C4 P1 C2 98.7(7) . . ?
C1 N1 C2 110.3(12) . . ?
C1 N1 C7 123.6(13) . . ?
C2 N1 C7 126.0(12) . . ?
C1 N2 C3 112.3(13) . . ?
C1 N2 C16 125.4(13) . . ?
C3 N2 C16 122.1(14) . . ?
C4 N3 C34 123.5(13) . . ?
C6 N3 C4 110.9(12) . . ?
C6 N3 C34 125.6(13) . . ?
C5 N4 C6 111.6(13) . . ?
C5 N4 C25 122.4(13) . . ?
C6 N4 C25 125.9(13) . . ?
N1 C1 S1 128.8(13) . . ?
N1 C1 N2 104.0(13) . . ?
N2 C1 S1 127.1(11) . . ?
N1 C2 P1 118.0(11) . . ?
C3 C2 P1 132.5(12) . . ?
C3 C2 N1 108.9(13) . . ?
N2 C3 Ge 127.8(12) . . ?
C2 C3 Ge 127.4(12) . . ?
C2 C3 N2 104.3(14) . . ?
N3 C4 P1 120.9(12) . . ?
C5 C4 P1 133.6(12) . . ?
C5 C4 N3 104.5(14) . . ?
N4 C5 Ge 117.5(11) . . ?
N4 C5 C4 109.3(14) . . ?
C4 C5 Ge 126.9(12) . . ?
N3 C6 S2 126.7(12) . . ?
N3 C6 N4 103.2(13) . . ?
N4 C6 S2 130.0(13) . . ?
C8 C7 N1 117.8(15) . . ?
C12 C7 N1 118.9(16) . . ?
C12 C7 C8 123.3(16) . . ?
C7 C8 C13 122.9(16) . . ?
C9 C8 C7 117.4(18) . . ?
C9 C8 C13 119.6(18) . . ?
C8 C9 H9 120.0 . . ?
C8 C9 C10 120(2) . . ?
C10 C9 H9 120.0 . . ?
C9 C10 C14 119(2) . . ?
C11 C10 C9 119.2(17) . . ?
C11 C10 C14 122(2) . . ?
C10 C11 H11 119.2 . . ?
C12 C11 C10 121.6(18) . . ?
C12 C11 H11 119.2 . . ?
C7 C12 C15 118.9(16) . . ?
C11 C12 C7 118.5(18) . . ?
C11 C12 C15 122.7(17) . . ?
C8 C13 H13A 109.5 . . ?
C8 C13 H13B 109.5 . . ?
C8 C13 H13C 109.5 . . ?
H13A C13 H13B 109.5 . . ?
H13A C13 H13C 109.5 . . ?
H13B C13 H13C 109.5 . . ?
C10 C14 H14A 109.5 . . ?
C10 C14 H14B 109.5 . . ?
C10 C14 H14C 109.5 . . ?
H14A C14 H14B 109.5 . . ?
H14A C14 H14C 109.5 . . ?
H14B C14 H14C 109.5 . . ?
C12 C15 H15A 109.5 . . ?
C12 C15 H15B 109.5 . . ?
C12 C15 H15C 109.5 . . ?
H15A C15 H15B 109.5 . . ?
H15A C15 H15C 109.5 . . ?
H15B C15 H15C 109.5 . . ?
C17 C16 N2 118.4(16) . . ?
C17 C16 C21 123.2(15) . . ?
C21 C16 N2 118.4(15) . . ?
C16 C17 C22 121.6(15) . . ?
C18 C17 C16 117.6(17) . . ?
C18 C17 C22 120.8(17) . . ?
C17 C18 H18 119.3 . . ?
C17 C18 C19 121.3(17) . . ?
C19 C18 H18 119.3 . . ?
C18 C19 C23 120.3(17) . . ?
C20 C19 C18 118.0(15) . . ?
C20 C19 C23 121.7(18) . . ?
C19 C20 H20 117.9 . . ?
C19 C20 C21 124.3(18) . . ?
C21 C20 H20 117.9 . . ?
C16 C21 C24 122.5(14) . . ?
C20 C21 C16 115.5(16) . . ?
C20 C21 C24 122.0(16) . . ?
C17 C22 H22A 109.5 . . ?
C17 C22 H22B 109.5 . . ?
C17 C22 H22C 109.5 . . ?
H22A C22 H22B 109.5 . . ?
H22A C22 H22C 109.5 . . ?
H22B C22 H22C 109.5 . . ?
C19 C23 H23A 109.5 . . ?
C19 C23 H23B 109.5 . . ?
C19 C23 H23C 109.5 . . ?
H23A C23 H23B 109.5 . . ?
H23A C23 H23C 109.5 . . ?
H23B C23 H23C 109.5 . . ?
C21 C24 H24A 109.5 . . ?
C21 C24 H24B 109.5 . . ?
C21 C24 H24C 109.5 . . ?
H24A C24 H24B 109.5 . . ?
H24A C24 H24C 109.5 . . ?
H24B C24 H24C 109.5 . . ?
C26 C25 N4 117.5(14) . . ?
C30 C25 N4 121.8(14) . . ?
C30 C25 C26 119.8(15) . . ?
C25 C26 C31 122.3(15) . . ?
C27 C26 C25 118.3(15) . . ?
C27 C26 C31 119.4(14) . . ?
C26 C27 H27 118.6 . . ?
C26 C27 C28 122.8(15) . . ?
C28 C27 H27 118.6 . . ?
C27 C28 C29 116.2(15) . . ?
C27 C28 C33 123.7(15) . . ?
C29 C28 C33 120.1(17) . . ?
C28 C29 H29 118.9 . . ?
C30 C29 C28 122.2(17) . . ?
C30 C29 H29 118.9 . . ?
C25 C30 C29 120.0(16) . . ?
C25 C30 C32 121.4(15) . . ?
C29 C30 C32 118.6(16) . . ?
Ge C31 H31A 111.2 . . ?
Ge C31 H31B 111.2 . . ?
C26 C31 Ge 102.8(12) . . ?
C26 C31 H31A 111.2 . . ?
C26 C31 H31B 111.2 . . ?
H31A C31 H31B 109.1 . . ?
C30 C32 H32A 109.5 . . ?
C30 C32 H32B 109.5 . . ?
C30 C32 H32C 109.5 . . ?
H32A C32 H32B 109.5 . . ?
H32A C32 H32C 109.5 . . ?
H32B C32 H32C 109.5 . . ?
C28 C33 H33A 109.5 . . ?
C28 C33 H33B 109.5 . . ?
C28 C33 H33C 109.5 . . ?
H33A C33 H33B 109.5 . . ?
H33A C33 H33C 109.5 . . ?
H33B C33 H33C 109.5 . . ?
C35 C34 N3 118.2(17) . . ?
C39 C34 N3 118.8(16) . . ?
C39 C34 C35 123.0(16) . . ?
C34 C35 C36 117.6(19) . . ?
C34 C35 C40 119.1(16) . . ?
C36 C35 C40 123.3(18) . . ?
C35 C36 H36 119.9 . . ?
C37 C36 C35 120(2) . . ?
C37 C36 H36 119.9 . . ?
C36 C37 C38 123.0(19) . . ?
C36 C37 C41 121(2) . . ?
C38 C37 C41 116(2) . . ?
C37 C38 H38 121.0 . . ?
C37 C38 C39 118(2) . . ?
C39 C38 H38 121.0 . . ?
C34 C39 C38 118.0(19) . . ?
C34 C39 C42 122.6(17) . . ?
C38 C39 C42 119.4(19) . . ?
C35 C40 H40A 109.5 . . ?
C35 C40 H40B 109.5 . . ?
C35 C40 H40C 109.5 . . ?
H40A C40 H40B 109.5 . . ?
H40A C40 H40C 109.5 . . ?
H40B C40 H40C 109.5 . . ?
C37 C41 H41A 109.5 . . ?
C37 C41 H41B 109.5 . . ?
C37 C41 H41C 109.5 . . ?
H41A C41 H41B 109.5 . . ?
H41A C41 H41C 109.5 . . ?
H41B C41 H41C 109.5 . . ?
C39 C42 H42A 109.5 . . ?
C39 C42 H42B 109.5 . . ?
C39 C42 H42C 109.5 . . ?
H42A C42 H42B 109.5 . . ?
H42A C42 H42C 109.5 . . ?
H42B C42 H42C 109.5 . . ?
Ge C43 H43A 109.5 . . ?
Ge C43 H43B 109.5 . . ?
Ge C43 H43C 109.5 . . ?
H43A C43 H43B 109.5 . . ?
H43A C43 H43C 109.5 . . ?
H43B C43 H43C 109.5 . . ?
C47 O1 C44 112(2) . . ?
O1 C44 H44A 111.0 . . ?
O1 C44 H44B 111.0 . . ?
O1 C44 C45 104(2) . . ?
H44A C44 H44B 109.0 . . ?
C45 C44 H44A 111.0 . . ?
C45 C44 H44B 111.0 . . ?
C44 C45 H45A 111.4 . . ?
C44 C45 H45B 111.4 . . ?
C44 C45 C46 102(2) . . ?
H45A C45 H45B 109.3 . . ?
C46 C45 H45A 111.4 . . ?
C46 C45 H45B 111.4 . . ?
C45 C46 H46A 110.9 . . ?
C45 C46 H46B 110.9 . . ?
H46A C46 H46B 108.9 . . ?
C47 C46 C45 104(3) . . ?
C47 C46 H46A 110.9 . . ?
C47 C46 H46B 110.9 . . ?
O1 C47 C46 108(3) . . ?
O1 C47 H47A 110.1 . . ?
O1 C47 H47B 110.1 . . ?
C46 C47 H47A 110.1 . . ?
C46 C47 H47B 110.1 . . ?
H47A C47 H47B 108.4 . . ?
C51 O2 C48 104.1(18) . . ?
O2 C48 H48A 110.6 . . ?
O2 C48 H48B 110.6 . . ?
O2 C48 C49 106(2) . . ?
H48A C48 H48B 108.7 . . ?
C49 C48 H48A 110.6 . . ?
C49 C48 H48B 110.6 . . ?
C48 C49 H49A 111.3 . . ?
C48 C49 H49B 111.3 . . ?
H49A C49 H49B 109.2 . . ?
C50 C49 C48 102(2) . . ?
C50 C49 H49A 111.3 . . ?
C50 C49 H49B 111.3 . . ?
C49 C50 H50A 109.9 . . ?
C49 C50 H50B 109.9 . . ?
H50A C50 H50B 108.3 . . ?
C51 C50 C49 109(2) . . ?
C51 C50 H50A 109.9 . . ?
C51 C50 H50B 109.9 . . ?
O2 C51 H51A 109.0 . . ?
O2 C51 H51B 109.0 . . ?
C50 C51 O2 113(3) . . ?
C50 C51 H51A 109.0 . . ?
C50 C51 H51B 109.0 . . ?
H51A C51 H51B 107.8 . . ?

loop_
_geom_bond_atom_site_label_1
_geom_bond_atom_site_label_2
_geom_bond_distance
_geom_bond_site_symmetry_2
_geom_bond_publ_flag
Ge C3 1.891(18) . ?
Ge C5 1.967(15) . ?
Ge C31 1.991(17) . ?
Ge C43 1.956(19) . ?
Cl1 P1 2.065(8) . ?
S1 C1 1.660(17) . ?
S2 C6 1.658(17) . ?
P1 C2 1.835(15) . ?
P1 C4 1.777(18) . ?
N1 C1 1.38(2) . ?
N1 C2 1.39(2) . ?
N1 C7 1.44(2) . ?
N2 C1 1.39(2) . ?
N2 C3 1.40(2) . ?
N2 C16 1.44(2) . ?
N3 C4 1.42(2) . ?
N3 C6 1.38(2) . ?
N3 C34 1.43(2) . ?
N4 C5 1.35(2) . ?
N4 C6 1.38(2) . ?
N4 C25 1.44(2) . ?
C2 C3 1.39(2) . ?
C4 C5 1.36(2) . ?
C7 C8 1.41(3) . ?
C7 C12 1.38(2) . ?
C8 C9 1.40(2) . ?
C8 C13 1.48(3) . ?
C9 H9 0.9500 . ?
C9 C10 1.43(3) . ?
C10 C11 1.39(3) . ?
C10 C14 1.53(2) . ?
C11 H11 0.9500 . ?
C11 C12 1.38(2) . ?
C12 C15 1.51(3) . ?
C13 H13A 0.9800 . ?
C13 H13B 0.9800 . ?
C13 H13C 0.9800 . ?
C14 H14A 0.9800 . ?
C14 H14B 0.9800 . ?
C14 H14C 0.9800 . ?
C15 H15A 0.9800 . ?
C15 H15B 0.9800 . ?
C15 H15C 0.9800 . ?
C16 C17 1.38(2) . ?
C16 C21 1.40(2) . ?
C17 C18 1.39(2) . ?
C17 C22 1.52(3) . ?
C18 H18 0.9500 . ?
C18 C19 1.41(3) . ?
C19 C20 1.34(3) . ?
C19 C23 1.53(2) . ?
C20 H20 0.9500 . ?
C20 C21 1.40(2) . ?
C21 C24 1.50(2) . ?
C22 H22A 0.9800 . ?
C22 H22B 0.9800 . ?
C22 H22C 0.9800 . ?
C23 H23A 0.9800 . ?
C23 H23B 0.9800 . ?
C23 H23C 0.9800 . ?
C24 H24A 0.9800 . ?
C24 H24B 0.9800 . ?
C24 H24C 0.9800 . ?
C25 C26 1.42(2) . ?
C25 C30 1.38(2) . ?
C26 C27 1.39(2) . ?
C26 C31 1.49(2) . ?
C27 H27 0.9500 . ?
C27 C28 1.40(3) . ?
C28 C29 1.42(2) . ?
C28 C33 1.48(2) . ?
C29 H29 0.9500 . ?
C29 C30 1.38(2) . ?
C30 C32 1.52(3) . ?
C31 H31A 0.9900 . ?
C31 H31B 0.9900 . ?
C32 H32A 0.9800 . ?
C32 H32B 0.9800 . ?
C32 H32C 0.9800 . ?
C33 H33A 0.9800 . ?
C33 H33B 0.9800 . ?
C33 H33C 0.9800 . ?
C34 C35 1.41(3) . ?
C34 C39 1.37(3) . ?
C35 C36 1.42(3) . ?
C35 C40 1.48(3) . ?
C36 H36 0.9500 . ?
C36 C37 1.34(3) . ?
C37 C38 1.41(3) . ?
C37 C41 1.56(3) . ?
C38 H38 0.9500 . ?
C38 C39 1.44(3) . ?
C39 C42 1.49(3) . ?
C40 H40A 0.9800 . ?
C40 H40B 0.9800 . ?
C40 H40C 0.9800 . ?
C41 H41A 0.9800 . ?
C41 H41B 0.9800 . ?
C41 H41C 0.9800 . ?
C42 H42A 0.9800 . ?
C42 H42B 0.9800 . ?
C42 H42C 0.9800 . ?
C43 H43A 0.9800 . ?
C43 H43B 0.9800 . ?
C43 H43C 0.9800 . ?
O1 C44 1.44(4) . ?
O1 C47 1.35(4) . ?
C44 H44A 0.9900 . ?
C44 H44B 0.9900 . ?
C44 C45 1.48(4) . ?
C45 H45A 0.9900 . ?
C45 H45B 0.9900 . ?
C45 C46 1.52(4) . ?
C46 H46A 0.9900 . ?
C46 H46B 0.9900 . ?
C46 C47 1.46(4) . ?
C47 H47A 0.9900 . ?
C47 H47B 0.9900 . ?
O2 C48 1.50(4) . ?
O2 C51 1.41(3) . ?
C48 H48A 0.9900 . ?
C48 H48B 0.9900 . ?
C48 C49 1.54(4) . ?
C49 H49A 0.9900 . ?
C49 H49B 0.9900 . ?
C49 C50 1.51(4) . ?
C50 H50A 0.9900 . ?
C50 H50B 0.9900 . ?
C50 C51 1.31(3) . ?
C51 H51A 0.9900 . ?
C51 H51B 0.9900 . ?

loop_
_geom_torsion_atom_site_label_1
_geom_torsion_atom_site_label_2
_geom_torsion_atom_site_label_3
_geom_torsion_atom_site_label_4
_geom_torsion
_geom_torsion_site_symmetry_1
_geom_torsion_site_symmetry_2
_geom_torsion_site_symmetry_3
_geom_torsion_site_symmetry_4
_geom_torsion_publ_flag
Cl1 P1 C2 N1 -88.5(14) . . . . ?
Cl1 P1 C2 C3 101(2) . . . . ?
Cl1 P1 C4 N3 107.7(13) . . . . ?
Cl1 P1 C4 C5 -86(2) . . . . ?
P1 C2 C3 Ge -13(3) . . . . ?
P1 C2 C3 N2 174.3(15) . . . . ?
P1 C4 C5 Ge -15(3) . . . . ?
P1 C4 C5 N4 -166.3(15) . . . . ?
N1 C2 C3 Ge 175.8(14) . . . . ?
N1 C2 C3 N2 3(2) . . . . ?
N1 C7 C8 C9 177.3(14) . . . . ?
N1 C7 C8 C13 -5(2) . . . . ?
N1 C7 C12 C11 -176.3(14) . . . . ?
N1 C7 C12 C15 3(2) . . . . ?
N2 C16 C17 C18 175.8(14) . . . . ?
N2 C16 C17 C22 -4(2) . . . . ?
N2 C16 C21 C20 -174.1(14) . . . . ?
N2 C16 C21 C24 5(2) . . . . ?
N3 C4 C5 Ge 152.9(13) . . . . ?
N3 C4 C5 N4 2.0(19) . . . . ?
N3 C34 C35 C36 176.4(14) . . . . ?
N3 C34 C35 C40 -5(2) . . . . ?
N3 C34 C39 C38 -177.6(15) . . . . ?
N3 C34 C39 C42 4(3) . . . . ?
N4 C25 C26 C27 179.0(15) . . . . ?
N4 C25 C26 C31 -1(3) . . . . ?
N4 C25 C30 C29 -178.0(17) . . . . ?
N4 C25 C30 C32 -1(3) . . . . ?
C1 N1 C2 P1 -175.0(13) . . . . ?
C1 N1 C2 C3 -2(2) . . . . ?
C1 N1 C7 C8 100.6(19) . . . . ?
C1 N1 C7 C12 -81(2) . . . . ?
C1 N2 C3 Ge -175.6(14) . . . . ?
C1 N2 C3 C2 -3(2) . . . . ?
C1 N2 C16 C17 85(2) . . . . ?
C1 N2 C16 C21 -97(2) . . . . ?
C2 P1 C4 N3 -148.6(14) . . . . ?
C2 P1 C4 C5 18(2) . . . . ?
C2 N1 C1 S1 -178.3(15) . . . . ?
C2 N1 C1 N2 0.5(19) . . . . ?
C2 N1 C7 C8 -83(2) . . . . ?
C2 N1 C7 C12 95.4(19) . . . . ?
C3 N2 C1 S1 -179.6(16) . . . . ?
C3 N2 C1 N1 2(2) . . . . ?
C3 N2 C16 C17 -100(2) . . . . ?
C3 N2 C16 C21 78(2) . . . . ?
C4 P1 C2 N1 167.3(14) . . . . ?
C4 P1 C2 C3 -3(2) . . . . ?
C4 N3 C6 S2 -171.8(14) . . . . ?
C4 N3 C6 N4 6.5(18) . . . . ?
C4 N3 C34 C35 -86(2) . . . . ?
C4 N3 C34 C39 93(2) . . . . ?
C5 Ge C3 N2 -173.8(18) . . . . ?
C5 Ge C3 C2 15.2(19) . . . . ?
C5 N4 C6 S2 172.9(15) . . . . ?
C5 N4 C6 N3 -5.2(18) . . . . ?
C5 N4 C25 C26 -47(2) . . . . ?
C5 N4 C25 C30 122.4(18) . . . . ?
C6 N3 C4 P1 164.7(13) . . . . ?
C6 N3 C4 C5 -5.4(19) . . . . ?
C6 N3 C34 C35 90(2) . . . . ?
C6 N3 C34 C39 -91(2) . . . . ?
C6 N4 C5 Ge -152.0(12) . . . . ?
C6 N4 C5 C4 2(2) . . . . ?
C6 N4 C25 C26 128.4(17) . . . . ?
C6 N4 C25 C30 -62(2) . . . . ?
C7 N1 C1 S1 -1(3) . . . . ?
C7 N1 C1 N2 177.5(15) . . . . ?
C7 N1 C2 P1 8(2) . . . . ?
C7 N1 C2 C3 -179.3(17) . . . . ?
C7 C8 C9 C10 -2(2) . . . . ?
C8 C7 C12 C11 2(2) . . . . ?
C8 C7 C12 C15 -178.9(15) . . . . ?
C8 C9 C10 C11 3(3) . . . . ?
C8 C9 C10 C14 -179.9(16) . . . . ?
C9 C10 C11 C12 -2(3) . . . . ?
C10 C11 C12 C7 0(2) . . . . ?
C10 C11 C12 C15 -179.7(16) . . . . ?
C12 C7 C8 C9 -1(2) . . . . ?
C12 C7 C8 C13 177.3(15) . . . . ?
C13 C8 C9 C10 -179.7(16) . . . . ?
C14 C10 C11 C12 -179.0(17) . . . . ?
C16 N2 C1 S1 -4(3) . . . . ?
C16 N2 C1 N1 176.8(16) . . . . ?
C16 N2 C3 Ge 9(3) . . . . ?
C16 N2 C3 C2 -178.3(16) . . . . ?
C16 C17 C18 C19 0(2) . . . . ?
C17 C16 C21 C20 4(2) . . . . ?
C17 C16 C21 C24 -177.2(16) . . . . ?
C17 C18 C19 C20 -1(3) . . . . ?
C17 C18 C19 C23 -179.4(16) . . . . ?
C18 C19 C20 C21 3(3) . . . . ?
C19 C20 C21 C16 -4(2) . . . . ?
C19 C20 C21 C24 177.0(16) . . . . ?
C21 C16 C17 C18 -2(3) . . . . ?
C21 C16 C17 C22 177.8(16) . . . . ?
C22 C17 C18 C19 -179.6(16) . . . . ?
C23 C19 C20 C21 -178.6(16) . . . . ?
C25 N4 C5 Ge 24(2) . . . . ?
C25 N4 C5 C4 178.3(16) . . . . ?
C25 N4 C6 S2 -3(3) . . . . ?
C25 N4 C6 N3 178.6(16) . . . . ?
C25 C26 C27 C28 -4(3) . . . . ?
C25 C26 C31 Ge 55.5(19) . . . . ?
C26 C25 C30 C29 -9(3) . . . . ?
C26 C25 C30 C32 168.6(17) . . . . ?
C26 C27 C28 C29 -1(3) . . . . ?
C26 C27 C28 C33 -177.3(19) . . . . ?
C27 C26 C31 Ge -125.0(15) . . . . ?
C27 C28 C29 C30 1(3) . . . . ?
C28 C29 C30 C25 3(3) . . . . ?
C28 C29 C30 C32 -173.8(18) . . . . ?
C30 C25 C26 C27 9(3) . . . . ?
C30 C25 C26 C31 -171.5(16) . . . . ?
C31 Ge C3 N2 -76.6(19) . . . . ?
C31 Ge C3 C2 112.4(18) . . . . ?
C31 C26 C27 C28 176.0(18) . . . . ?
C33 C28 C29 C30 178.0(18) . . . . ?
C34 N3 C4 P1 -18(2) . . . . ?
C34 N3 C4 C5 171.4(16) . . . . ?
C34 N3 C6 S2 11(3) . . . . ?
C34 N3 C6 N4 -170.3(16) . . . . ?
C34 C35 C36 C37 1(3) . . . . ?
C35 C34 C39 C38 1(3) . . . . ?
C35 C34 C39 C42 -177.1(17) . . . . ?
C35 C36 C37 C38 2(3) . . . . ?
C35 C36 C37 C41 -179.5(16) . . . . ?
C36 C37 C38 C39 -3(3) . . . . ?
C37 C38 C39 C34 2(3) . . . . ?
C37 C38 C39 C42 179.9(18) . . . . ?
C39 C34 C35 C36 -2(3) . . . . ?
C39 C34 C35 C40 176.7(18) . . . . ?
C40 C35 C36 C37 -178.4(19) . . . . ?
C41 C37 C38 C39 178.3(17) . . . . ?
C43 Ge C3 N2 62(2) . . . . ?
C43 Ge C3 C2 -108.9(18) . . . . ?
O1 C44 C45 C46 31(3) . . . . ?
C44 O1 C47 C46 4(4) . . . . ?
C44 C45 C46 C47 -30(3) . . . . ?
C45 C46 C47 O1 17(4) . . . . ?
C47 O1 C44 C45 -23(4) . . . . ?
O2 C48 C49 C50 0(3) . . . . ?
C48 O2 C51 C50 -25(3) . . . . ?
C48 C49 C50 C51 -14(3) . . . . ?
C49 C50 C51 O2 25(3) . . . . ?
C51 O2 C48 C49 14(3) . . . . ?

loop_
_twin_individual_id
_twin_individual_mass_fraction_refined
1 0.586(3)
2 0.414(3)
